data_7027390
loop_
_publ_author_name
'Wolf, Justin'
'Manger, Matthias'
'Schmidt, Ulrich'
'Fries, Guido'
'Barth, Dietmar'
'Webernd\"orfer, Birgit'
'Vicic, David A.'
'Jones, William D.'
'Werner, Helmut'

_publ_section_title
;
 A new synthetic route to ligands of the general composition
 R2PCH2ER&#x2032;2 (E&#x2005;=&#x2005;P, As) and some rhodium complexes
 derived thereof
;
_journal_issue 11
_journal_name_full 'Journal of the Chemical Society, Dalton Transactions'
_journal_page_first 1867
_journal_paper_doi 10.1039/a902139f
_journal_year 1999
_chemical_formula_sum 'C26 H46 F6 P3 Rh'
_chemical_formula_weight 668.45
_chemical_name_systematic
; 
 ? 
;
_space_group_IT_number 9
_symmetry_cell_setting monoclinic
_symmetry_space_group_name_Hall 'C -2yc'
_symmetry_space_group_name_H-M 'C 1 c 1'
_atom_sites_solution_hydrogens geom
_atom_sites_solution_primary direct
_atom_sites_solution_secondary difmap
_audit_creation_method SHELXL
_cell_angle_alpha 90.00
_cell_angle_beta 96.7910(10)
_cell_angle_gamma 90.00
_cell_formula_units_Z 8
_cell_length_a 18.8181(6)
_cell_length_b 10.8572(3)
_cell_length_c 29.2564(10)
_cell_measurement_temperature 223(2)
_cell_volume 5935.5(3)
_computing_cell_refinement 'Siemens XSCANS'
_computing_data_collection 'Siemens XSCANS'
_computing_data_reduction 'Siemens SHELXTL'
_computing_molecular_graphics 'Siemens SHELXTL'
_computing_publication_material 'Siemens SHELXTL'
_computing_structure_refinement 'SHELXL-93 (Sheldrick, 1993)'
_computing_structure_solution 'SHELXS-86 (Sheldrick, 1990)'
_diffrn_ambient_temperature 223(2)
_diffrn_measurement_device 'Siemens SMART'
_diffrn_measurement_method '\w scans'
_diffrn_radiation_monochromator graphite
_diffrn_radiation_source 'normal-focus sealed tube'
_diffrn_radiation_type MoK\a
_diffrn_radiation_wavelength 0.71073
_diffrn_reflns_av_R_equivalents 0.0536
_diffrn_reflns_av_sigmaI/netI 0.0567
_diffrn_reflns_limit_h_max 25
_diffrn_reflns_limit_h_min -24
_diffrn_reflns_limit_k_max 14
_diffrn_reflns_limit_k_min -13
_diffrn_reflns_limit_l_max 15
_diffrn_reflns_limit_l_min -38
_diffrn_reflns_number 14637
_diffrn_reflns_theta_max 25.00
_diffrn_reflns_theta_min 2.17
_exptl_absorpt_coefficient_mu 0.789
_exptl_absorpt_correction_T_max 0.792
_exptl_absorpt_correction_T_min 0.721
_exptl_absorpt_correction_type empirical
_exptl_crystal_density_diffrn 1.496
_exptl_crystal_F_000 2768
_exptl_crystal_size_max 0.30
_exptl_crystal_size_mid 0.18
_exptl_crystal_size_min 0.10
_refine_diff_density_max 1.406
_refine_diff_density_min -0.404
_refine_diff_density_rms 0.092
_refine_ls_abs_structure_details 'Flack H D (1983), Acta Cryst. A39, 876-881'
_refine_ls_abs_structure_Flack 0.78(6)
_refine_ls_extinction_method none
_refine_ls_goodness_of_fit_all 1.139
_refine_ls_goodness_of_fit_obs 1.162
_refine_ls_matrix_type full
_refine_ls_number_parameters 660
_refine_ls_number_reflns 6885
_refine_ls_number_restraints 2
_refine_ls_restrained_S_all 1.155
_refine_ls_restrained_S_obs 1.162
_refine_ls_R_factor_all 0.0673
_refine_ls_R_factor_obs 0.0537
_refine_ls_shift/esd_max -0.455
_refine_ls_shift/esd_mean 0.076
_refine_ls_structure_factor_coef Fsqd
_refine_ls_weighting_details 'w=1/[\s^2^(Fo^2^)+(0.0311P)^2^+33.2706P] where P=(Fo^2^+2Fc^2^)/3'
_refine_ls_weighting_scheme calc
_refine_ls_wR_factor_all 0.1142
_refine_ls_wR_factor_obs 0.1060
_reflns_number_observed 6057
_reflns_number_total 7016
_reflns_observed_criterion 2sigma(I)
_cod_data_source_file 902139fsup1.cif
_cod_data_source_block 1
_cod_depositor_comments
;
The following automatic conversions were performed:

'_symmetry_cell_setting' value 'Monoclinic' changed to 'monoclinic'
according to /home/saulius/struct/CIF-dictionaries/cif_core.dic
dictionary named 'cif_core.dic' version 2.4.2 from 2011-04-26.

Automatic conversion script
Id: cif_fix_values 1891 2012-01-12 08:04:46Z andrius 

The following automatic conversions were performed:

'_refine_ls_weighting_scheme' value 'calc
w=1/[\s^2^(Fo^2^)+(0.0311P)^2^+33.2706P] where P=(Fo^2^+2Fc^2^)/3'
was changed to 'calc'. New tag '_refine_ls_weighting_details' was
created. The value of the new tag was set to
'w=1/[\s^2^(Fo^2^)+(0.0311P)^2^+33.2706P] where P=(Fo^2^+2Fc^2^)/3'.

Automatic conversion script
Id: cif_fix_values 3143 2015-03-26 13:38:13Z robertas 
;
_cod_original_sg_symbol_H-M Cc
_cod_database_code 7027390

loop_
_symmetry_equiv_pos_as_xyz
'x, y, z'
'x, -y, z+1/2'
'x+1/2, y+1/2, z'
'x+1/2, -y+1/2, z+1/2'

loop_
_atom_site_aniso_label
_atom_site_aniso_U_11
_atom_site_aniso_U_22
_atom_site_aniso_U_33
_atom_site_aniso_U_23
_atom_site_aniso_U_13
_atom_site_aniso_U_12
Rh1 0.0288(5) 0.0228(3) 0.0332(5) 0.0009(4) 0.0006(4) 0.0003(3)
Rh2 0.0281(5) 0.0241(3) 0.0345(5) -0.0009(4) 0.0021(4) -0.0002(3)
P1 0.030(2) 0.0243(13) 0.033(2) 0.0073(12) 0.0061(13) 0.0035(11)
P2 0.0281(15) 0.0209(13) 0.028(2) 0.0018(12) 0.0030(12) -0.0005(11)
P3 0.031(2) 0.0343(15) 0.038(2) -0.0126(14) 0.0061(14) -0.0017(12)
P4 0.0273(15) 0.0251(13) 0.027(2) -0.0017(13) 0.0046(12) 0.0005(11)
P5 0.039(2) 0.033(2) 0.038(2) -0.0023(14) 0.004(2) -0.0017(13)
P6 0.041(3) 0.046(2) 0.080(4) 0.000(2) -0.001(2) -0.001(2)
C1 0.011(6) 0.046(7) 0.079(11) 0.036(7) 0.005(6) -0.006(5)
C2 0.048(9) 0.024(6) 0.103(15) -0.002(8) -0.035(9) -0.007(6)
C3 0.058(10) 0.068(9) 0.058(10) -0.040(8) -0.008(8) 0.000(7)
C4 0.050(9) 0.089(10) 0.034(8) 0.003(7) -0.011(7) 0.021(8)
C5 0.028(7) 0.048(7) 0.055(9) 0.002(7) -0.008(6) 0.003(5)
C6 0.024(7) 0.033(7) 0.077(11) 0.004(7) -0.018(7) 0.001(5)
C7 0.073(14) 0.102(14) 0.201(26) 0.023(16) 0.046(15) 0.009(11)
C8 0.050(8) 0.039(6) 0.048(8) 0.022(6) 0.013(6) -0.001(5)
C9 0.063(9) 0.094(10) 0.080(11) 0.030(9) 0.048(8) 0.033(8)
C10 0.075(10) 0.120(13) 0.051(9) 0.040(9) -0.023(8) -0.015(9)
C11 0.048(7) 0.034(6) 0.039(7) 0.010(5) 0.018(6) 0.012(5)
C12 0.058(8) 0.042(6) 0.084(11) -0.032(7) 0.026(8) -0.005(6)
C13 0.047(7) 0.068(8) 0.072(9) 0.010(8) 0.017(7) 0.025(7)
C14 0.033(5) 0.028(5) 0.033(6) 0.008(5) -0.007(5) 0.001(4)
C15 0.033(6) 0.047(6) 0.044(7) -0.001(5) 0.005(5) -0.011(5)
C16 0.079(9) 0.036(6) 0.061(9) -0.022(6) 0.000(7) -0.005(6)
C17 0.078(9) 0.047(7) 0.036(8) -0.016(6) 0.009(7) -0.003(6)
C18 0.059(8) 0.055(7) 0.038(7) -0.022(6) 0.012(6) 0.001(6)
C19 0.045(7) 0.048(7) 0.040(7) 0.001(6) 0.006(6) 0.008(5)
C20 0.028(5) 0.026(5) 0.034(6) 0.005(5) -0.001(5) -0.012(4)
C21 0.035(6) 0.029(5) 0.028(6) -0.001(4) 0.006(5) -0.004(4)
C22 0.045(6) 0.031(5) 0.038(7) 0.006(5) 0.010(5) 0.001(5)
C23 0.048(8) 0.045(7) 0.054(9) 0.004(6) 0.005(7) 0.000(6)
C24 0.037(7) 0.039(7) 0.062(10) -0.011(6) 0.005(7) 0.005(5)
C25 0.029(6) 0.030(5) 0.042(7) -0.001(5) 0.007(5) 0.006(4)
C27 0.034(8) 0.065(9) 0.037(9) 0.005(7) -0.011(7) 0.009(7)
C28 0.021(6) 0.043(7) 0.054(9) 0.015(6) -0.008(6) -0.010(5)
C29 0.031(7) 0.037(6) 0.061(9) -0.005(7) -0.013(6) -0.006(5)
C30 0.035(7) 0.070(8) 0.054(9) -0.010(8) -0.019(7) 0.008(6)
C31 0.056(9) 0.061(8) 0.043(8) 0.019(7) -0.007(7) -0.005(6)
C32 0.046(8) 0.025(6) 0.055(9) 0.015(6) 0.005(7) 0.005(5)
C33 0.048(8) 0.098(11) 0.035(8) -0.016(8) 0.003(6) 0.017(7)
C34 0.037(7) 0.095(10) 0.073(11) -0.054(9) 0.022(7) -0.004(7)
C35 0.086(13) 0.180(19) 0.075(13) -0.054(13) 0.025(11) 0.050(13)
C36 0.165(20) 0.296(29) 0.072(14) -0.123(17) -0.062(13) 0.169(20)
C37 0.052(7) 0.031(6) 0.071(9) -0.004(6) 0.024(7) 0.001(5)
C38 0.070(9) 0.034(6) 0.082(11) 0.022(7) 0.029(8) 0.001(6)
C39 0.048(7) 0.065(8) 0.096(11) -0.032(8) 0.024(7) -0.034(7)
C40 0.029(5) 0.032(5) 0.024(5) 0.008(5) 0.011(4) -0.005(4)
C41 0.054(7) 0.044(6) 0.031(6) 0.008(5) 0.019(5) 0.014(5)
C42 0.060(8) 0.048(7) 0.042(8) -0.008(6) 0.024(7) 0.002(6)
C43 0.056(8) 0.059(7) 0.037(8) 0.020(6) 0.000(6) -0.005(6)
C44 0.059(7) 0.060(7) 0.033(7) 0.011(6) 0.012(6) 0.022(6)
C45 0.045(6) 0.047(6) 0.033(7) 0.002(5) 0.008(5) 0.015(5)
C46 0.029(5) 0.027(5) 0.034(6) 0.000(5) 0.006(5) 0.002(4)
C47 0.047(7) 0.029(5) 0.034(7) 0.003(5) 0.011(5) -0.009(5)
C48 0.046(8) 0.033(6) 0.034(7) -0.004(5) 0.025(6) -0.005(5)
C49 0.059(8) 0.040(6) 0.015(6) -0.010(5) 0.015(6) 0.003(5)
C50 0.049(7) 0.028(5) 0.030(7) -0.008(5) 0.004(5) 0.003(5)
C51 0.045(6) 0.023(5) 0.035(6) -0.001(4) 0.010(5) -0.009(4)
C52 0.032(7) 0.028(5) 0.039(7) 0.007(5) 0.003(6) -0.002(4)
C53 0.031(7) 0.041(6) 0.029(7) -0.011(5) -0.001(5) -0.012(5)
F1 0.119(9) 0.128(8) 0.072(7) 0.056(6) -0.014(6) -0.041(7)
F2 0.101(8) 0.090(7) 0.104(8) -0.012(6) 0.010(6) 0.063(6)
F3 0.072(6) 0.118(7) 0.084(7) -0.024(6) 0.019(5) 0.034(5)
F4 0.071(6) 0.105(6) 0.075(6) -0.017(5) -0.006(5) -0.037(5)
F5 0.093(7) 0.084(6) 0.103(8) -0.021(6) -0.036(6) -0.015(5)
F6 0.110(8) 0.062(5) 0.064(6) 0.012(5) 0.029(6) 0.010(5)
F7 0.168(14) 0.196(15) 0.170(14) -0.082(12) 0.001(11) 0.080(11)
F8 0.114(8) 0.075(6) 0.160(11) 0.017(7) -0.069(8) 0.012(6)
F9 0.105(9) 0.114(9) 0.210(16) 0.026(9) 0.000(10) -0.064(7)
F10 0.098(9) 0.153(10) 0.177(13) 0.077(9) 0.028(8) -0.024(7)
F11 0.099(8) 0.140(9) 0.137(11) 0.021(8) -0.034(8) 0.033(7)
F12 0.144(11) 0.082(7) 0.138(11) -0.043(7) 0.017(9) 0.015(7)

loop_
_atom_site_label
_atom_site_type_symbol
_atom_site_fract_x
_atom_site_fract_y
_atom_site_fract_z
_atom_site_U_iso_or_equiv
_atom_site_thermal_displace_type
_atom_site_occupancy
_atom_site_calc_flag
_atom_site_refinement_flags
Rh1 Rh 0.24690(3) 0.13550(6) 0.08244(3) 0.0285(2) Uani 1 d .
Rh2 Rh 0.65055(3) 0.89110(6) 0.38202(3) 0.0290(2) Uani 1 d .
P1 P 0.33008(14) 0.0244(3) 0.12503(10) 0.0288(7) Uani 1 d .
P2 P 0.33440(14) 0.2633(2) 0.10827(10) 0.0258(6) Uani 1 d .
P3 P 0.5681(2) 0.7769(3) 0.34024(11) 0.0344(7) Uani 1 d .
P4 P 0.56119(14) 1.0157(2) 0.35575(10) 0.0263(6) Uani 1 d .
P5 P 0.1234(2) 0.6226(3) 0.0922(2) 0.0370(9) Uani 1 d .
P6 P 0.2752(3) 0.8721(4) 0.3674(2) 0.0564(14) Uani 1 d .
C1 C 0.1216(7) 0.1044(12) 0.0850(6) 0.045(4) Uani 1 d .
C2 C 0.1517(8) 0.0143(12) 0.0549(7) 0.062(5) Uani 1 d .
H2A H 0.1529(8) -0.0720(12) 0.0646(7) 0.074 Uiso 1 calc R
C3 C 0.1870(8) 0.0441(14) 0.0169(5) 0.062(4) Uani 1 d .
H3A H 0.2100(8) -0.0197(14) 0.0001(5) 0.075 Uiso 1 calc R
C4 C 0.1948(8) 0.1673(14) 0.0070(5) 0.059(4) Uani 1 d .
H4A H 0.2250(8) 0.1913(14) -0.0166(5) 0.070 Uiso 1 calc R
C5 C 0.1717(6) 0.2562(12) 0.0357(5) 0.045(3) Uani 1 d .
H5A H 0.1848(6) 0.3423(12) 0.0313(5) 0.054 Uiso 1 calc R
C6 C 0.1358(7) 0.2269(12) 0.0720(6) 0.046(4) Uani 1 d .
H6A H 0.1261(7) 0.2932(12) 0.0932(6) 0.056 Uiso 1 calc R
C7 C 0.0754(10) 0.0624(19) 0.1190(9) 0.123(8) Uani 1 d .
H7A H 0.0267(16) 0.0588(137) 0.1049(16) 0.184 Uiso 1 calc R
H7B H 0.0789(64) 0.1189(82) 0.1444(26) 0.184 Uiso 1 calc R
H7C H 0.0903(55) -0.0180(66) 0.1299(42) 0.184 Uiso 1 calc R
C8 C 0.3110(6) -0.0620(10) 0.1767(4) 0.045(3) Uani 1 d .
H8A H 0.3140(6) -0.1499(10) 0.1696(4) 0.054 Uiso 1 calc R
C9 C 0.2375(7) -0.0379(14) 0.1893(5) 0.076(5) Uani 1 d .
H9A H 0.2305(19) -0.0841(69) 0.2164(19) 0.113 Uiso 1 calc R
H9B H 0.2025(7) -0.0626(78) 0.1644(14) 0.113 Uiso 1 calc R
H9C H 0.2322(18) 0.0484(20) 0.1952(31) 0.113 Uiso 1 calc R
C10 C 0.3660(8) -0.0357(15) 0.2198(5) 0.084(5) Uani 1 d .
H10A H 0.3594(40) -0.0942(67) 0.2436(15) 0.127 Uiso 1 calc R
H10B H 0.3587(40) 0.0461(41) 0.2308(24) 0.127 Uiso 1 calc R
H10C H 0.4138(8) -0.0427(101) 0.2116(11) 0.127 Uiso 1 calc R
C11 C 0.3799(6) -0.0889(9) 0.0936(4) 0.039(3) Uani 1 d .
H11A H 0.3966(6) -0.0444(9) 0.0677(4) 0.047 Uiso 1 calc R
C12 C 0.3304(7) -0.1895(10) 0.0727(5) 0.060(4) Uani 1 d .
H12A H 0.3577(10) -0.2497(45) 0.0582(28) 0.090 Uiso 1 calc R
H12B H 0.2950(31) -0.1542(17) 0.0501(23) 0.090 Uiso 1 calc R
H12C H 0.3073(37) -0.2282(56) 0.0964(7) 0.090 Uiso 1 calc R
C13 C 0.4464(6) -0.1433(12) 0.1210(5) 0.062(4) Uani 1 d .
H13A H 0.4768(22) -0.1781(71) 0.1002(5) 0.092 Uiso 1 calc R
H13B H 0.4325(6) -0.2065(57) 0.1411(22) 0.092 Uiso 1 calc R
H13C H 0.4718(26) -0.0797(21) 0.1389(23) 0.092 Uiso 1 calc R
C14 C 0.3139(5) 0.3887(9) 0.1475(4) 0.032(2) Uani 1 d .
H14A H 0.2784(5) 0.4421(9) 0.1301(4) 0.039 Uiso 1 calc R
C15 C 0.3788(5) 0.4702(9) 0.1643(4) 0.041(3) Uani 1 d .
H15A H 0.4153(5) 0.4212(9) 0.1821(4) 0.049 Uiso 1 calc R
H15B H 0.3992(5) 0.5047(9) 0.1382(4) 0.049 Uiso 1 calc R
C16 C 0.3542(7) 0.5733(10) 0.1940(5) 0.059(4) Uani 1 d .
H16A H 0.3195(7) 0.6242(10) 0.1755(5) 0.071 Uiso 1 calc R
H16B H 0.3948(7) 0.6248(10) 0.2049(5) 0.071 Uiso 1 calc R
C17 C 0.3209(7) 0.5236(11) 0.2348(4) 0.054(3) Uani 1 d .
H17A H 0.3558(7) 0.4754(11) 0.2542(4) 0.064 Uiso 1 calc R
H17B H 0.3056(7) 0.5913(11) 0.2530(4) 0.064 Uiso 1 calc R
C18 C 0.2579(7) 0.4445(11) 0.2181(5) 0.050(3) Uani 1 d .
H18A H 0.2217(7) 0.4944(11) 0.2005(5) 0.061 Uiso 1 calc R
H18B H 0.2373(7) 0.4108(11) 0.2443(5) 0.061 Uiso 1 calc R
C19 C 0.2799(6) 0.3393(10) 0.1880(4) 0.044(3) Uani 1 d .
H19A H 0.3137(6) 0.2860(10) 0.2062(4) 0.053 Uiso 1 calc R
H19B H 0.2382(6) 0.2906(10) 0.1770(4) 0.053 Uiso 1 calc R
C20 C 0.3878(5) 0.3370(8) 0.0667(4) 0.030(2) Uani 1 d .
H20A H 0.4305(5) 0.3725(8) 0.0843(4) 0.036 Uiso 1 calc R
C21 C 0.3460(5) 0.4435(8) 0.0409(4) 0.030(2) Uani 1 d .
H21A H 0.3031(5) 0.4115(8) 0.0233(4) 0.036 Uiso 1 calc R
H21B H 0.3317(5) 0.5024(8) 0.0630(4) 0.036 Uiso 1 calc R
C22 C 0.3922(6) 0.5075(9) 0.0088(4) 0.038(3) Uani 1 d .
H22A H 0.4329(6) 0.5455(9) 0.0268(4) 0.045 Uiso 1 calc R
H22B H 0.3645(6) 0.5721(9) -0.0079(4) 0.045 Uiso 1 calc R
C23 C 0.4189(7) 0.4165(12) -0.0258(5) 0.049(4) Uani 1 d .
H23A H 0.3785(7) 0.3848(12) -0.0460(5) 0.059 Uiso 1 calc R
H23B H 0.4504(7) 0.4590(12) -0.0445(5) 0.059 Uiso 1 calc R
C24 C 0.4591(7) 0.3098(12) -0.0005(5) 0.046(4) Uani 1 d .
H24A H 0.5026(7) 0.3405(12) 0.0169(5) 0.055 Uiso 1 calc R
H24B H 0.4726(7) 0.2507(12) -0.0228(5) 0.055 Uiso 1 calc R
C25 C 0.4130(5) 0.2451(9) 0.0325(4) 0.034(3) Uani 1 d .
H25A H 0.3718(5) 0.2073(9) 0.0148(4) 0.040 Uiso 1 calc R
H25B H 0.4408(5) 0.1805(9) 0.0491(4) 0.040 Uiso 1 calc R
C27 C 0.7754(9) 0.8494(15) 0.3859(5) 0.047(4) Uani 1 d .
C28 C 0.7660(6) 0.9767(11) 0.3906(5) 0.040(3) Uani 1 d .
H28A H 0.7811(6) 1.0352(11) 0.3681(5) 0.049 Uiso 1 calc R
C29 C 0.7264(6) 1.0158(12) 0.4268(5) 0.044(3) Uani 1 d .
H29A H 0.7144(6) 1.1032(12) 0.4290(5) 0.053 Uiso 1 calc R
C30 C 0.6993(7) 0.9317(12) 0.4570(5) 0.055(4) Uani 1 d .
H30A H 0.6691(7) 0.9598(12) 0.4800(5) 0.066 Uiso 1 calc R
C31 C 0.7087(7) 0.8084(12) 0.4492(5) 0.054(4) Uani 1 d .
H31A H 0.6829(7) 0.7490(12) 0.4664(5) 0.065 Uiso 1 calc R
C32 C 0.7431(7) 0.7656(11) 0.4124(5) 0.042(3) Uani 1 d .
H32A H 0.7428(7) 0.6776(11) 0.4049(5) 0.051 Uiso 1 calc R
C33 C 0.8205(7) 0.8086(14) 0.3493(5) 0.060(4) Uani 1 d .
H33A H 0.8702(8) 0.8198(76) 0.3602(12) 0.090 Uiso 1 calc R
H33B H 0.8084(34) 0.8569(56) 0.3220(11) 0.090 Uiso 1 calc R
H33C H 0.8115(35) 0.7232(25) 0.3423(22) 0.090 Uiso 1 calc R
C34 C 0.5857(6) 0.6932(14) 0.2884(5) 0.067(4) Uani 1 d .
H34A H 0.5746(6) 0.6079(14) 0.2960(5) 0.080 Uiso 1 calc R
C35 C 0.6587(8) 0.6854(20) 0.2807(6) 0.112(7) Uani 1 d .
H35A H 0.6617(9) 0.6586(125) 0.2497(16) 0.169 Uiso 1 calc R
H35B H 0.6830(19) 0.6273(92) 0.3019(32) 0.169 Uiso 1 calc R
H35C H 0.6807(21) 0.7648(32) 0.2854(46) 0.169 Uiso 1 calc R
C36 C 0.5389(12) 0.7141(24) 0.2472(7) 0.184(14) Uani 1 d .
H36A H 0.5456(100) 0.6504(137) 0.2253(34) 0.276 Uiso 1 calc R
H36B H 0.5495(89) 0.7926(111) 0.2345(46) 0.276 Uiso 1 calc R
H36C H 0.4903(12) 0.7133(230) 0.2539(17) 0.276 Uiso 1 calc R
C37 C 0.5205(6) 0.6625(9) 0.3729(5) 0.050(3) Uani 1 d .
H37A H 0.5036(6) 0.7070(9) 0.3986(5) 0.060 Uiso 1 calc R
C38 C 0.5709(7) 0.5648(10) 0.3935(5) 0.060(4) Uani 1 d .
H38A H 0.5453(13) 0.5074(49) 0.4103(27) 0.091 Uiso 1 calc R
H38B H 0.6084(29) 0.6023(14) 0.4139(25) 0.091 Uiso 1 calc R
H38C H 0.5913(38) 0.5222(57) 0.3694(6) 0.091 Uiso 1 calc R
C39 C 0.4540(6) 0.6063(12) 0.3449(5) 0.068(4) Uani 1 d .
H39A H 0.4303(28) 0.5525(66) 0.3643(10) 0.102 Uiso 1 calc R
H39B H 0.4683(8) 0.5603(72) 0.3195(19) 0.102 Uiso 1 calc R
H39C H 0.4219(24) 0.6709(13) 0.3335(27) 0.102 Uiso 1 calc R
C40 C 0.5773(5) 1.1409(9) 0.3158(3) 0.028(2) Uani 1 d .
H40A H 0.6089(5) 1.1999(9) 0.3335(3) 0.033 Uiso 1 calc R
C41 C 0.6170(6) 1.0970(10) 0.2760(4) 0.042(3) Uani 1 d .
H41A H 0.6614(6) 1.0576(10) 0.2884(4) 0.050 Uiso 1 calc R
H41B H 0.5880(6) 1.0366(10) 0.2579(4) 0.050 Uiso 1 calc R
C42 C 0.6333(7) 1.2041(10) 0.2451(4) 0.048(3) Uani 1 d .
H42A H 0.6672(7) 1.2591(10) 0.2624(4) 0.058 Uiso 1 calc R
H42B H 0.6556(7) 1.1723(10) 0.2193(4) 0.058 Uiso 1 calc R
C43 C 0.5671(7) 1.2759(11) 0.2272(4) 0.051(3) Uani 1 d .
H43A H 0.5804(7) 1.3465(11) 0.2098(4) 0.061 Uiso 1 calc R
H43B H 0.5355(7) 1.2242(11) 0.2067(4) 0.061 Uiso 1 calc R
C44 C 0.5281(7) 1.3192(11) 0.2670(4) 0.050(3) Uani 1 d .
H44A H 0.4844(7) 1.3613(11) 0.2549(4) 0.060 Uiso 1 calc R
H44B H 0.5580(7) 1.3776(11) 0.2855(4) 0.060 Uiso 1 calc R
C45 C 0.5095(6) 1.2121(10) 0.2974(4) 0.042(3) Uani 1 d .
H45A H 0.4762(6) 1.1571(10) 0.2797(4) 0.050 Uiso 1 calc R
H45B H 0.4865(6) 1.2435(10) 0.3230(4) 0.050 Uiso 1 calc R
C46 C 0.5081(5) 1.0877(8) 0.3972(4) 0.030(2) Uani 1 d .
H46A H 0.4643(5) 1.1201(8) 0.3800(4) 0.036 Uiso 1 calc R
C47 C 0.4859(6) 0.9954(9) 0.4327(4) 0.036(3) Uani 1 d .
H47A H 0.4605(6) 0.9269(9) 0.4169(4) 0.044 Uiso 1 calc R
H47B H 0.5281(6) 0.9632(9) 0.4510(4) 0.044 Uiso 1 calc R
C48 C 0.4378(7) 1.0588(11) 0.4640(4) 0.036(3) Uani 1 d .
H48A H 0.3944(7) 1.0873(11) 0.4458(4) 0.043 Uiso 1 calc R
H48B H 0.4243(7) 1.0006(11) 0.4866(4) 0.043 Uiso 1 calc R
C49 C 0.4770(7) 1.1683(11) 0.4884(4) 0.037(3) Uani 1 d .
H49A H 0.4451(7) 1.2098(11) 0.5072(4) 0.045 Uiso 1 calc R
H49B H 0.5177(7) 1.1382(11) 0.5088(4) 0.045 Uiso 1 calc R
C50 C 0.5024(6) 1.2587(9) 0.4554(4) 0.036(3) Uani 1 d .
H50A H 0.5306(6) 1.3221(9) 0.4724(4) 0.043 Uiso 1 calc R
H50B H 0.4615(6) 1.2980(9) 0.4381(4) 0.043 Uiso 1 calc R
C51 C 0.5476(6) 1.1958(8) 0.4222(4) 0.034(2) Uani 1 d .
H51A H 0.5599(6) 1.2554(8) 0.3997(4) 0.041 Uiso 1 calc R
H51B H 0.5918(6) 1.1663(8) 0.4391(4) 0.041 Uiso 1 calc R
C52 C 0.3938(6) 0.1512(8) 0.1412(4) 0.033(3) Uani 1 d .
H52A H 0.4007(6) 0.1676(8) 0.1741(4) 0.040 Uiso 1 calc R
H52B H 0.4395(6) 0.1408(8) 0.1294(4) 0.040 Uiso 1 calc R
C53 C 0.5046(6) 0.8974(9) 0.3246(4) 0.034(3) Uani 1 d .
H53A H 0.4594(6) 0.8853(9) 0.3369(4) 0.041 Uiso 1 calc R
H53B H 0.4965(6) 0.9119(9) 0.2917(4) 0.041 Uiso 1 calc R
F1 F 0.1128(6) 0.5330(10) 0.1342(3) 0.108(4) Uani 1 d .
F2 F 0.1818(5) 0.5342(8) 0.0761(4) 0.098(3) Uani 1 d .
F3 F 0.0652(5) 0.7153(9) 0.1072(3) 0.091(3) Uani 1 d .
F4 F 0.1823(5) 0.6933(8) 0.1245(3) 0.085(3) Uani 1 d .
F5 F 0.0627(5) 0.5535(8) 0.0602(4) 0.097(3) Uani 1 d .
F6 F 0.1353(6) 0.7128(8) 0.0515(3) 0.077(3) Uani 1 d .
F7 F 0.2851(9) 0.7774(15) 0.3307(6) 0.179(7) Uani 1 d .
F8 F 0.3338(6) 0.8062(9) 0.4000(5) 0.123(5) Uani 1 d .
F9 F 0.2170(6) 0.7859(11) 0.3837(6) 0.144(5) Uani 1 d .
F10 F 0.3331(6) 0.9626(11) 0.3532(5) 0.142(5) Uani 1 d .
F11 F 0.2151(6) 0.9352(11) 0.3343(4) 0.129(4) Uani 1 d .
F12 F 0.2654(8) 0.9657(10) 0.4061(5) 0.121(5) Uani 1 d .

loop_
_atom_type_symbol
_atom_type_description
_atom_type_scat_dispersion_real
_atom_type_scat_dispersion_imag
_atom_type_scat_source
C C 0.0033 0.0016 'International Tables Vol C Tables 4.2.6.8 and 6.1.1.4'
H H 0.0000 0.0000 'International Tables Vol C Tables 4.2.6.8 and 6.1.1.4'
F F 0.0171 0.0103 'International Tables Vol C Tables 4.2.6.8 and 6.1.1.4'
P P 0.1023 0.0942 'International Tables Vol C Tables 4.2.6.8 and 6.1.1.4'
Rh Rh -1.1178 0.9187 'International Tables Vol C Tables 4.2.6.8 and 6.1.1.4'

loop_
_geom_angle_atom_site_label_1
_geom_angle_atom_site_label_2
_geom_angle_atom_site_label_3
_geom_angle
P2 Rh1 P1 72.82(11)
P2 Rh1 C5 103.3(3)
P1 Rh1 C5 174.2(4)
P2 Rh1 C2 176.3(4)
P1 Rh1 C2 110.7(3)
C5 Rh1 C2 73.3(5)
P2 Rh1 C6 113.7(3)
P1 Rh1 C6 150.7(4)
C5 Rh1 C6 34.7(5)
C2 Rh1 C6 62.7(5)
P2 Rh1 C4 116.2(4)
P1 Rh1 C4 142.7(4)
C5 Rh1 C4 35.0(5)
C2 Rh1 C4 61.8(6)
C6 Rh1 C4 62.5(6)
P2 Rh1 C3 144.6(5)
P1 Rh1 C3 117.9(4)
C5 Rh1 C3 62.8(5)
C2 Rh1 C3 35.2(6)
C6 Rh1 C3 74.4(5)
C4 Rh1 C3 34.4(5)
P2 Rh1 C1 140.6(4)
P1 Rh1 C1 122.3(3)
C5 Rh1 C1 63.4(5)
C2 Rh1 C1 36.6(6)
C6 Rh1 C1 35.1(4)
C4 Rh1 C1 75.2(6)
C3 Rh1 C1 65.3(6)
P4 Rh2 P3 72.57(11)
P4 Rh2 C29 103.6(3)
P3 Rh2 C29 175.1(4)
P4 Rh2 C32 177.5(4)
P3 Rh2 C32 109.1(3)
C29 Rh2 C32 74.6(5)
P4 Rh2 C31 142.3(4)
P3 Rh2 C31 118.5(3)
C29 Rh2 C31 62.6(5)
C32 Rh2 C31 35.3(5)
P4 Rh2 C30 114.2(3)
P3 Rh2 C30 142.7(4)
C29 Rh2 C30 35.7(5)
C32 Rh2 C30 63.3(5)
C31 Rh2 C30 34.5(5)
P4 Rh2 C28 116.6(3)
P3 Rh2 C28 148.4(4)
C29 Rh2 C28 36.0(5)
C32 Rh2 C28 63.0(5)
C31 Rh2 C28 74.0(5)
C30 Rh2 C28 64.3(5)
P4 Rh2 C27 146.5(4)
P3 Rh2 C27 122.6(4)
C29 Rh2 C27 62.4(5)
C32 Rh2 C27 34.3(5)
C31 Rh2 C27 61.4(5)
C30 Rh2 C27 73.3(5)
C28 Rh2 C27 34.5(5)
C8 P1 C11 103.1(5)
C8 P1 C52 110.5(6)
C11 P1 C52 105.7(5)
C8 P1 Rh1 122.6(4)
C11 P1 Rh1 116.3(4)
C52 P1 Rh1 97.6(3)
C8 P1 P2 131.5(4)
C11 P1 P2 122.0(4)
C52 P1 P2 44.3(3)
Rh1 P1 P2 53.27(8)
C20 P2 C14 105.0(5)
C20 P2 C52 106.7(5)
C14 P2 C52 108.6(5)
C20 P2 Rh1 119.1(3)
C14 P2 Rh1 118.1(3)
C52 P2 Rh1 98.3(3)
C20 P2 P1 125.3(3)
C14 P2 P1 126.5(4)
C52 P2 P1 44.4(3)
Rh1 P2 P1 53.91(8)
C53 P3 C34 109.3(7)
C53 P3 C37 105.8(5)
C34 P3 C37 103.8(7)
C53 P3 Rh2 97.6(3)
C34 P3 Rh2 123.1(4)
C37 P3 Rh2 115.8(4)
C53 P3 P4 44.1(3)
C34 P3 P4 130.3(6)
C37 P3 P4 122.1(4)
Rh2 P3 P4 53.52(9)
C46 P4 C53 107.2(5)
C46 P4 C40 104.4(4)
C53 P4 C40 109.3(5)
C46 P4 Rh2 118.6(4)
C53 P4 Rh2 96.7(4)
C40 P4 Rh2 119.6(3)
C46 P4 P3 125.0(3)
C53 P4 P3 42.8(4)
C40 P4 P3 127.0(4)
Rh2 P4 P3 53.91(9)
F2 P5 F4 90.5(6)
F2 P5 F5 90.8(6)
F4 P5 F5 178.6(7)
F2 P5 F6 89.2(6)
F4 P5 F6 89.9(6)
F5 P5 F6 90.3(6)
F2 P5 F3 178.0(6)
F4 P5 F3 89.1(5)
F5 P5 F3 89.5(6)
F6 P5 F3 88.9(5)
F2 P5 F1 90.8(6)
F4 P5 F1 88.7(6)
F5 P5 F1 91.2(6)
F6 P5 F1 178.6(7)
F3 P5 F1 91.2(7)
F7 P6 F8 89.1(8)
F7 P6 F12 178.3(10)
F8 P6 F12 89.5(8)
F7 P6 F11 89.9(8)
F8 P6 F11 178.5(7)
F12 P6 F11 91.4(8)
F7 P6 F10 95.1(11)
F8 P6 F10 89.3(7)
F12 P6 F10 86.0(8)
F11 P6 F10 92.0(7)
F7 P6 F9 87.7(10)
F8 P6 F9 90.6(7)
F12 P6 F9 91.3(9)
F11 P6 F9 88.2(8)
F10 P6 F9 177.2(9)
C6 C1 C2 111.4(14)
C6 C1 C7 128.2(17)
C2 C1 C7 120.0(14)
C6 C1 Rh1 69.0(8)
C2 C1 Rh1 67.9(8)
C7 C1 Rh1 136.8(14)
C3 C2 C1 125.1(12)
C3 C2 Rh1 73.8(8)
C1 C2 Rh1 75.4(8)
C4 C3 C2 117.7(13)
C4 C3 Rh1 73.0(7)
C2 C3 Rh1 71.0(8)
C5 C4 C3 119.9(15)
C5 C4 Rh1 69.8(8)
C3 C4 Rh1 72.6(8)
C6 C5 C4 122.1(14)
C6 C5 Rh1 74.2(8)
C4 C5 Rh1 75.2(8)
C5 C6 C1 123.7(15)
C5 C6 Rh1 71.2(8)
C1 C6 Rh1 75.9(8)
C9 C8 C10 108.2(12)
C9 C8 P1 112.8(8)
C10 C8 P1 113.1(8)
C12 C11 C13 111.1(10)
C12 C11 P1 110.8(8)
C13 C11 P1 115.3(9)
C19 C14 C15 110.2(9)
C19 C14 P2 111.3(7)
C15 C14 P2 113.9(7)
C16 C15 C14 108.7(9)
C15 C16 C17 111.7(10)
C18 C17 C16 109.4(11)
C17 C18 C19 111.0(10)
C14 C19 C18 110.8(10)
C25 C20 C21 110.4(9)
C25 C20 P2 112.5(6)
C21 C20 P2 111.2(7)
C22 C21 C20 110.5(8)
C21 C22 C23 111.6(9)
C24 C23 C22 110.6(10)
C23 C24 C25 111.4(10)
C20 C25 C24 110.7(8)
C28 C27 C32 121.7(15)
C28 C27 C33 116.5(15)
C32 C27 C33 121.8(14)
C28 C27 Rh2 71.5(8)
C32 C27 Rh2 69.8(9)
C33 C27 Rh2 130.9(10)
C27 C28 C29 116.6(13)
C27 C28 Rh2 74.1(8)
C29 C28 Rh2 68.9(7)
C30 C29 C28 122.1(12)
C30 C29 Rh2 74.1(7)
C28 C29 Rh2 75.1(7)
C31 C30 C29 117.8(14)
C31 C30 Rh2 72.7(7)
C29 C30 Rh2 70.2(8)
C30 C31 C32 122.1(13)
C30 C31 Rh2 72.8(7)
C32 C31 Rh2 72.0(8)
C31 C32 C27 119.1(13)
C31 C32 Rh2 72.8(7)
C27 C32 Rh2 75.9(8)
C35 C34 C36 112.9(17)
C35 C34 P3 115.7(10)
C36 C34 P3 117.9(10)
C38 C37 C39 111.6(10)
C38 C37 P3 111.0(8)
C39 C37 P3 113.8(10)
C41 C40 C45 110.5(8)
C41 C40 P4 112.6(7)
C45 C40 P4 113.7(7)
C42 C41 C40 111.4(9)
C43 C42 C41 112.5(10)
C44 C43 C42 110.2(10)
C43 C44 C45 112.0(10)
C44 C45 C40 110.5(9)
C51 C46 C47 109.5(9)
C51 C46 P4 111.8(7)
C47 C46 P4 112.5(6)
C48 C47 C46 109.8(8)
C49 C48 C47 110.1(9)
C50 C49 C48 112.3(9)
C49 C50 C51 111.3(8)
C46 C51 C50 111.8(8)
P2 C52 P1 91.3(5)
P3 C53 P4 93.1(5)

loop_
_geom_bond_atom_site_label_1
_geom_bond_atom_site_label_2
_geom_bond_distance
Rh1 P2 2.217(3)
Rh1 P1 2.235(3)
Rh1 C5 2.265(12)
Rh1 C2 2.291(13)
Rh1 C6 2.302(13)
Rh1 C4 2.332(13)
Rh1 C3 2.327(13)
Rh1 C1 2.392(14)
Rh2 P4 2.223(3)
Rh2 P3 2.234(3)
Rh2 C29 2.268(12)
Rh2 C32 2.305(12)
Rh2 C31 2.316(13)
Rh2 C30 2.318(14)
Rh2 C28 2.349(12)
Rh2 C27 2.38(2)
P1 C8 1.850(11)
P1 C11 1.857(11)
P1 C52 1.850(10)
P1 P2 2.643(4)
P2 C20 1.849(10)
P2 C14 1.850(11)
P2 C52 1.846(11)
P3 C53 1.795(12)
P3 C34 1.832(13)
P3 C37 1.858(12)
P3 P4 2.638(4)
P4 C46 1.835(10)
P4 C53 1.840(10)
P4 C40 1.841(10)
P5 F2 1.573(9)
P5 F4 1.570(9)
P5 F5 1.578(9)
P5 F6 1.578(10)
P5 F3 1.587(9)
P5 F1 1.598(10)
P6 F7 1.514(14)
P6 F8 1.545(10)
P6 F12 1.550(13)
P6 F11 1.558(10)
P6 F10 1.560(11)
P6 F9 1.557(12)
C1 C6 1.42(2)
C1 C2 1.47(2)
C1 C7 1.47(3)
C2 C3 1.40(2)
C3 C4 1.38(2)
C4 C5 1.38(2)
C5 C6 1.36(2)
C8 C9 1.50(2)
C8 C10 1.56(2)
C11 C12 1.516(15)
C11 C13 1.522(14)
C14 C19 1.51(2)
C14 C15 1.541(13)
C15 C16 1.52(2)
C16 C17 1.51(2)
C17 C18 1.50(2)
C18 C19 1.53(2)
C20 C25 1.529(14)
C20 C21 1.543(13)
C21 C22 1.521(14)
C22 C23 1.54(2)
C23 C24 1.526(13)
C24 C25 1.54(2)
C27 C28 1.40(2)
C27 C32 1.38(2)
C27 C33 1.51(2)
C28 C29 1.43(2)
C29 C30 1.41(2)
C30 C31 1.37(2)
C31 C32 1.40(2)
C34 C35 1.42(2)
C34 C36 1.42(2)
C37 C38 1.50(2)
C37 C39 1.54(2)
C40 C41 1.531(14)
C40 C45 1.534(13)
C41 C42 1.53(2)
C42 C43 1.51(2)
C43 C44 1.52(2)
C44 C45 1.53(2)
C46 C51 1.529(13)
C46 C47 1.536(14)
C47 C48 1.526(15)
C48 C49 1.532(12)
C49 C50 1.50(2)
C50 C51 1.526(14)
